data_4302581
loop_
_publ_author_name
'Janet Manono'
'Patricia A. Marzilli'
'Frank R. Fronczek'
'Luigi G. Marzilli'

_publ_section_title
;
New Porphyrins Bearing Pyridyl Peripheral Groups Linked by Secondary or
Tertiary Sulfonamide Groups: Synthesis and Structural Characterization
;
_journal_name_full 'Inorganic Chemistry'
_journal_page_first 5626
_journal_page_last 5635
_journal_paper_doi 10.1021/ic900600z
_journal_volume 48
_journal_year 2009
_chemical_compound_source 'local laboratory'
_chemical_formula_moiety 'C72 H62 N12 O8 S4, 2(C H4 O)'
_chemical_formula_sum 'C76 H78 N12 O12 S4'
_chemical_formula_weight 1479.74
_chemical_name_systematic
; 
 ? 
;
_space_group_IT_number 14
_symmetry_cell_setting monoclinic
_symmetry_space_group_name_Hall '-P 2ybc'
_symmetry_space_group_name_H-M 'P 1 21/c 1'
_atom_sites_solution_hydrogens geom
_atom_sites_solution_primary direct
_atom_sites_solution_secondary difmap
_audit_creation_method SHELXL-97
_cell_angle_alpha 90
_cell_angle_beta 99.184(15)
_cell_angle_gamma 90
_cell_formula_units_Z 2
_cell_length_a 13.879(5)
_cell_length_b 12.776(4)
_cell_length_c 21.131(8)
_cell_measurement_reflns_used 4669
_cell_measurement_temperature 90
_cell_measurement_theta_max 23.0
_cell_measurement_theta_min 2.5
_cell_volume 3699(2)
_computing_cell_refinement 'HKL Scalepack (Otwinowski & Minor 1997)'
_computing_data_collection 'COLLECT (Nonius, 2000)'
_computing_data_reduction 'HKL Denzo and Scalepack (Otwinowski & Minor 1997)'
_computing_molecular_graphics 'ORTEP-3 for Windows (Farrugia, 1997)'
_computing_publication_material 'SHELXL-97 (Sheldrick, 1997)'
_computing_structure_refinement 'SHELXL-97 (Sheldrick, 1997)'
_computing_structure_solution 'SIR97 (Altomare  et al., 1999)'
_diffrn_ambient_temperature 90
_diffrn_measured_fraction_theta_full 0.990
_diffrn_measured_fraction_theta_max 0.990
_diffrn_measurement_device 'Nonius KappaCCD (with Oxford Cryostream)'
_diffrn_measurement_method ' \w scans with \k offsets'
_diffrn_radiation_monochromator graphite
_diffrn_radiation_source 'fine-focus sealed tube'
_diffrn_radiation_type MoK\a
_diffrn_radiation_wavelength 0.71073
_diffrn_reflns_av_R_equivalents 0.065
_diffrn_reflns_av_sigmaI/netI 0.0993
_diffrn_reflns_limit_h_max 15
_diffrn_reflns_limit_h_min -15
_diffrn_reflns_limit_k_max 14
_diffrn_reflns_limit_k_min -13
_diffrn_reflns_limit_l_max 23
_diffrn_reflns_limit_l_min -23
_diffrn_reflns_number 17437
_diffrn_reflns_theta_full 23.0
_diffrn_reflns_theta_max 23.0
_diffrn_reflns_theta_min 2.6
_diffrn_standards_decay_% <2
_diffrn_standards_number 0
_exptl_absorpt_coefficient_mu 0.199
_exptl_absorpt_correction_T_max 0.998
_exptl_absorpt_correction_T_min 0.916
_exptl_absorpt_correction_type multi-scan
_exptl_absorpt_process_details 'HKL Scalepack (Otwinowski & Minor 1997)'
_exptl_crystal_colour red
_exptl_crystal_density_diffrn 1.329
_exptl_crystal_density_method 'not measured'
_exptl_crystal_description needle
_exptl_crystal_F_000 1556
_exptl_crystal_size_max 0.45
_exptl_crystal_size_mid 0.03
_exptl_crystal_size_min 0.01
_refine_diff_density_max 0.49
_refine_diff_density_min -0.36
_refine_diff_density_rms 0.072
_refine_ls_extinction_method none
_refine_ls_goodness_of_fit_ref 1.047
_refine_ls_hydrogen_treatment constr
_refine_ls_matrix_type full
_refine_ls_number_parameters 471
_refine_ls_number_reflns 5081
_refine_ls_number_restraints 0
_refine_ls_restrained_S_all 1.047
_refine_ls_R_factor_all 0.166
_refine_ls_R_factor_gt 0.090
_refine_ls_shift/su_max 0.000
_refine_ls_shift/su_mean 0.000
_refine_ls_structure_factor_coef Fsqd
_refine_ls_weighting_details 'calc w=1/[\s^2^(Fo^2^)+(0.1026P)^2^+9.2097P] where P=(Fo^2^+2Fc^2^)/3'
_refine_ls_weighting_scheme calc
_refine_ls_wR_factor_gt 0.207
_refine_ls_wR_factor_ref 0.247
_reflns_number_gt 2840
_reflns_number_total 5081
_reflns_threshold_expression I>2\s(I)
_cod_data_source_file ic900600z_si_003_1.cif
_cod_data_source_block Manono7
_cod_depositor_comments
;
The following automatic conversions were performed:
'_symmetry_cell_setting' value 'Monoclinic' changed to 'monoclinic'
according to '/home/saulius/struct/CIF-dictionaries/cif_core.dic'
dictionary named 'cif_core.dic' version 2.4.1 from 2010-06-29.

Automatic conversion script
Id: cif_fix_enum 1527 2010-12-29 10:47:43Z saulius 
;
_cod_original_sg_symbol_H-M 'P 21/c '
_cod_database_code 4302581

loop_
_symmetry_equiv_pos_as_xyz
'x, y, z'
'-x, y+1/2, -z+1/2'
'-x, -y, -z'
'x, -y-1/2, z-1/2'

loop_
_atom_site_label
_atom_site_type_symbol
_atom_site_fract_x
_atom_site_fract_y
_atom_site_fract_z
_atom_site_U_iso_or_equiv
_atom_site_adp_type
_atom_site_occupancy
_atom_site_symmetry_multiplicity
_atom_site_calc_flag
_atom_site_refinement_flags
_atom_site_disorder_assembly
_atom_site_disorder_group
S1 S 0.61088(16) 0.83404(18) 0.74611(10) 0.0637(7) Uani 1 1 d . . .
S2 S -0.05285(16) 0.33713(15) 0.29880(10) 0.0575(6) Uani 1 1 d . . .
O1 O 0.6900(4) 0.8323(5) 0.7108(3) 0.0817(19) Uani 1 1 d . . .
O2 O 0.5939(4) 0.7497(5) 0.7857(3) 0.092(2) Uani 1 1 d . . .
O3 O -0.0565(5) 0.3548(4) 0.2320(3) 0.0810(19) Uani 1 1 d . . .
O4 O -0.1253(4) 0.2757(4) 0.3219(3) 0.0776(18) Uani 1 1 d . . .
N1 N 0.1095(4) 1.0753(4) 0.5632(2) 0.0342(13) Uani 1 1 d . . .
H1N H 0.0643 1.0438 0.5358 0.041 Uiso 1 1 calc R . .
N2 N 0.0825(3) 0.8692(4) 0.5059(2) 0.0331(13) Uani 1 1 d . . .
N3 N 0.6267(5) 0.9395(5) 0.7910(3) 0.0606(18) Uani 1 1 d . . .
N4 N 0.6280(6) 1.0709(6) 1.0179(3) 0.077(2) Uani 1 1 d . . .
N5 N 0.0527(5) 0.2815(4) 0.3255(3) 0.0495(16) Uani 1 1 d . . .
N6 N 0.2845(6) 0.0035(6) 0.4284(3) 0.071(2) Uani 1 1 d . . .
C1 C 0.1033(4) 1.1749(5) 0.5847(3) 0.0317(16) Uani 1 1 d . . .
C2 C 0.1915(4) 1.1947(5) 0.6279(3) 0.0363(17) Uani 1 1 d . . .
H2 H 0.2082 1.2582 0.6504 0.044 Uiso 1 1 calc R . .
C3 C 0.2471(5) 1.1079(5) 0.6313(3) 0.0404(18) Uani 1 1 d . . .
H3 H 0.3096 1.0995 0.6567 0.049 Uiso 1 1 calc R . .
C4 C 0.1964(4) 1.0307(5) 0.5902(3) 0.0344(16) Uani 1 1 d . . .
C5 C 0.2279(4) 0.9299(5) 0.5798(3) 0.0338(16) Uani 1 1 d . . .
C6 C 0.1759(4) 0.8555(5) 0.5391(3) 0.0355(16) Uani 1 1 d . . .
C7 C 0.2136(5) 0.7540(5) 0.5256(3) 0.0404(17) Uani 1 1 d . . .
H7 H 0.2757 0.7260 0.5430 0.049 Uiso 1 1 calc R . .
C8 C 0.1444(5) 0.7068(5) 0.4839(3) 0.0401(18) Uani 1 1 d . . .
H8 H 0.1483 0.6394 0.4656 0.048 Uiso 1 1 calc R . .
C9 C 0.0618(4) 0.7789(4) 0.4720(3) 0.0306(15) Uani 1 1 d . . .
C10 C -0.0257(4) 0.7571(4) 0.4308(3) 0.0298(15) Uani 1 1 d . . .
C11 C 0.3245(5) 0.8991(5) 0.6169(3) 0.0358(16) Uani 1 1 d . . .
C12 C 0.3287(5) 0.8358(6) 0.6685(4) 0.061(2) Uani 1 1 d . . .
H12 H 0.2700 0.8065 0.6784 0.073 Uiso 1 1 calc R . .
C13 C 0.4173(6) 0.8119(6) 0.7078(4) 0.063(2) Uani 1 1 d . . .
H13 H 0.4188 0.7680 0.7443 0.075 Uiso 1 1 calc R . .
C14 C 0.5004(5) 0.8530(5) 0.6925(3) 0.0450(18) Uani 1 1 d . . .
C15 C 0.4997(5) 0.9151(7) 0.6393(3) 0.059(2) Uani 1 1 d . . .
H15 H 0.5587 0.9420 0.6284 0.071 Uiso 1 1 calc R . .
C16 C 0.4102(5) 0.9377(6) 0.6017(4) 0.058(2) Uani 1 1 d . . .
H16 H 0.4084 0.9806 0.5648 0.070 Uiso 1 1 calc R . .
C17 C 0.6741(6) 1.0297(7) 0.7658(4) 0.078(3) Uani 1 1 d . . .
H17A H 0.6262 1.0681 0.7354 0.117 Uiso 1 1 calc R . .
H17B H 0.7271 1.0052 0.7440 0.117 Uiso 1 1 calc R . .
H17C H 0.7008 1.0760 0.8013 0.117 Uiso 1 1 calc R . .
C18 C 0.5452(6) 0.9666(8) 0.8241(4) 0.080(3) Uani 1 1 d . . .
H18A H 0.5042 0.9037 0.8263 0.096 Uiso 1 1 calc R . .
H18B H 0.5044 1.0204 0.7988 0.096 Uiso 1 1 calc R . .
C19 C 0.5772(6) 1.0070(7) 0.8903(4) 0.065(2) Uani 1 1 d . . .
C20 C 0.6504(6) 0.9559(7) 0.9313(4) 0.071(2) Uani 1 1 d . . .
H20 H 0.6831 0.8980 0.9161 0.085 Uiso 1 1 calc R . .
C21 C 0.6761(7) 0.9889(8) 0.9946(5) 0.080(3) Uani 1 1 d . . .
H21 H 0.7274 0.9545 1.0219 0.096 Uiso 1 1 calc R . .
C22 C 0.5584(7) 1.1211(8) 0.9772(5) 0.080(3) Uani 1 1 d . . .
H22 H 0.5267 1.1798 0.9922 0.095 Uiso 1 1 calc R . .
C23 C 0.5323(7) 1.0899(7) 0.9148(4) 0.072(2) Uani 1 1 d . . .
H23 H 0.4820 1.1265 0.8879 0.086 Uiso 1 1 calc R . .
C24 C -0.0343(4) 0.6513(5) 0.3982(3) 0.0300(15) Uani 1 1 d . . .
C25 C -0.0682(5) 0.5655(5) 0.4265(3) 0.0463(19) Uani 1 1 d . . .
H25 H -0.0862 0.5719 0.4679 0.056 Uiso 1 1 calc R . .
C26 C -0.0767(5) 0.4695(5) 0.3958(4) 0.051(2) Uani 1 1 d . . .
H26 H -0.1011 0.4107 0.4158 0.062 Uiso 1 1 calc R . .
C27 C -0.0498(5) 0.4598(5) 0.3365(3) 0.0375(17) Uani 1 1 d . . .
C28 C -0.0167(6) 0.5458(6) 0.3077(3) 0.054(2) Uani 1 1 d . . .
H28 H 0.0011 0.5399 0.2662 0.065 Uiso 1 1 calc R . .
C29 C -0.0091(6) 0.6417(5) 0.3392(3) 0.052(2) Uani 1 1 d . . .
H29 H 0.0140 0.7011 0.3191 0.062 Uiso 1 1 calc R . .
C30 C 0.1371(6) 0.3319(6) 0.3056(4) 0.066(2) Uani 1 1 d . . .
H30A H 0.1540 0.3948 0.3316 0.100 Uiso 1 1 calc R . .
H30B H 0.1216 0.3515 0.2603 0.100 Uiso 1 1 calc R . .
H30C H 0.1925 0.2834 0.3117 0.100 Uiso 1 1 calc R . .
C31 C 0.0693(6) 0.2498(6) 0.3932(3) 0.058(2) Uani 1 1 d . . .
H31A H 0.0069 0.2258 0.4054 0.069 Uiso 1 1 calc R . .
H31B H 0.0922 0.3110 0.4203 0.069 Uiso 1 1 calc R . .
C32 C 0.1434(6) 0.1636(6) 0.4055(3) 0.055(2) Uani 1 1 d . . .
C33 C 0.1244(6) 0.0635(6) 0.3806(3) 0.060(2) Uani 1 1 d . . .
H33 H 0.0635 0.0474 0.3551 0.072 Uiso 1 1 calc R . .
C34 C 0.1971(8) -0.0128(6) 0.3938(4) 0.067(2) Uani 1 1 d . . .
H34 H 0.1830 -0.0810 0.3768 0.080 Uiso 1 1 calc R . .
C35 C 0.3013(7) 0.1001(7) 0.4528(4) 0.067(2) Uani 1 1 d . . .
H35 H 0.3627 0.1139 0.4784 0.081 Uiso 1 1 calc R . .
C36 C 0.2340(6) 0.1805(6) 0.4427(4) 0.063(2) Uani 1 1 d . . .
H36 H 0.2497 0.2474 0.4611 0.076 Uiso 1 1 calc R . .
O1S O 0.5449(5) 0.1333(5) 0.5459(3) 0.099(2) Uani 1 1 d . . .
O2S O 0.6722(7) 0.4057(12) 0.6482(4) 0.217(6) Uani 1 1 d . . .
C1S C 0.5250(15) 0.1849(10) 0.6002(6) 0.193(9) Uani 1 1 d . . .
C2S C 0.7528(9) 0.3458(15) 0.6727(6) 0.175(7) Uani 1 1 d . . .

loop_
_atom_site_aniso_label
_atom_site_aniso_U_11
_atom_site_aniso_U_22
_atom_site_aniso_U_33
_atom_site_aniso_U_23
_atom_site_aniso_U_13
_atom_site_aniso_U_12
S1 0.0536(14) 0.0715(15) 0.0572(13) 0.0036(12) -0.0182(11) 0.0196(12)
S2 0.0646(14) 0.0387(11) 0.0631(15) -0.0202(10) -0.0085(11) 0.0050(11)
O1 0.052(4) 0.120(5) 0.067(4) -0.012(4) -0.007(3) 0.038(4)
O2 0.076(4) 0.078(4) 0.106(5) 0.034(4) -0.037(4) 0.012(3)
O3 0.121(5) 0.051(3) 0.057(4) -0.027(3) -0.028(3) 0.026(3)
O4 0.061(4) 0.048(3) 0.120(5) -0.035(3) 0.001(3) -0.010(3)
N1 0.034(3) 0.028(3) 0.034(3) -0.008(2) -0.015(2) -0.001(3)
N2 0.033(3) 0.029(3) 0.032(3) -0.003(2) -0.010(2) 0.003(2)
N3 0.049(4) 0.084(5) 0.043(4) -0.011(4) -0.011(3) 0.001(4)
N4 0.095(6) 0.074(5) 0.063(5) -0.012(4) 0.014(5) -0.025(5)
N5 0.066(4) 0.040(3) 0.041(4) 0.002(3) 0.004(3) 0.015(3)
N6 0.089(6) 0.066(5) 0.054(4) 0.015(4) 0.003(4) 0.009(4)
C1 0.035(4) 0.028(4) 0.028(3) 0.000(3) -0.008(3) -0.002(3)
C2 0.036(4) 0.029(4) 0.039(4) -0.009(3) -0.011(3) 0.003(3)
C3 0.037(4) 0.041(4) 0.036(4) 0.000(3) -0.016(3) 0.001(3)
C4 0.031(4) 0.033(4) 0.032(4) -0.001(3) -0.018(3) -0.003(3)
C5 0.032(4) 0.030(4) 0.034(4) 0.002(3) -0.011(3) 0.000(3)
C6 0.034(4) 0.033(4) 0.033(4) 0.002(3) -0.012(3) 0.001(3)
C7 0.047(4) 0.022(4) 0.046(4) -0.004(3) -0.011(3) 0.003(3)
C8 0.057(5) 0.017(3) 0.041(4) -0.005(3) -0.008(4) 0.001(3)
C9 0.038(4) 0.021(3) 0.029(3) 0.003(3) -0.006(3) 0.001(3)
C10 0.033(4) 0.023(3) 0.030(3) 0.000(3) -0.001(3) 0.000(3)
C11 0.040(4) 0.027(4) 0.036(4) -0.001(3) -0.006(3) 0.000(3)
C12 0.046(5) 0.066(5) 0.061(5) 0.011(4) -0.019(4) -0.019(4)
C13 0.061(6) 0.050(5) 0.064(5) 0.016(4) -0.030(4) -0.005(4)
C14 0.037(4) 0.042(4) 0.051(5) 0.003(4) -0.011(4) 0.011(4)
C15 0.038(5) 0.089(6) 0.048(5) 0.003(5) -0.001(4) 0.009(4)
C16 0.043(5) 0.082(6) 0.045(5) 0.016(4) -0.009(4) 0.015(4)
C17 0.070(6) 0.083(7) 0.072(6) -0.005(5) -0.020(5) -0.009(5)
C18 0.064(6) 0.119(8) 0.052(5) -0.020(5) -0.003(5) -0.011(6)
C19 0.050(5) 0.075(6) 0.069(6) -0.016(5) 0.006(5) -0.010(5)
C20 0.072(6) 0.074(6) 0.063(6) -0.009(5) -0.001(5) -0.013(5)
C21 0.093(7) 0.073(6) 0.072(7) -0.004(5) 0.006(6) -0.031(6)
C22 0.075(7) 0.095(7) 0.067(6) -0.005(6) 0.008(5) -0.022(6)
C23 0.072(6) 0.083(7) 0.060(6) -0.006(5) 0.006(5) -0.012(5)
C24 0.029(4) 0.029(4) 0.028(4) -0.002(3) -0.008(3) 0.005(3)
C25 0.063(5) 0.035(4) 0.043(4) -0.009(3) 0.016(4) -0.004(4)
C26 0.057(5) 0.031(4) 0.070(6) -0.004(4) 0.020(4) -0.012(4)
C27 0.037(4) 0.031(4) 0.039(4) -0.005(3) -0.010(3) 0.000(3)
C28 0.085(6) 0.048(5) 0.027(4) -0.012(4) 0.000(4) 0.005(4)
C29 0.085(6) 0.033(4) 0.038(4) 0.001(3) 0.010(4) -0.005(4)
C30 0.080(6) 0.064(5) 0.061(5) 0.013(4) 0.028(5) 0.025(5)
C31 0.078(6) 0.048(5) 0.048(5) -0.011(4) 0.015(4) 0.002(4)
C32 0.072(6) 0.058(5) 0.037(4) 0.010(4) 0.014(4) 0.014(5)
C33 0.089(6) 0.042(5) 0.048(5) -0.003(4) 0.009(4) 0.000(5)
C34 0.109(8) 0.038(5) 0.054(5) 0.013(4) 0.018(5) 0.007(5)
C35 0.090(7) 0.064(6) 0.045(5) 0.010(4) -0.002(4) 0.007(5)
C36 0.085(7) 0.055(5) 0.047(5) 0.000(4) 0.001(5) 0.004(5)
O1S 0.125(6) 0.083(5) 0.087(5) 0.008(4) 0.010(4) 0.003(4)
O2S 0.129(8) 0.426(19) 0.099(7) 0.072(9) 0.024(6) 0.096(10)
C1S 0.41(3) 0.096(9) 0.086(9) -0.037(8) 0.089(13) -0.045(13)
C2S 0.070(8) 0.33(2) 0.122(10) 0.090(12) 0.008(7) 0.067(11)

loop_
_atom_type_symbol
_atom_type_description
_atom_type_scat_dispersion_real
_atom_type_scat_dispersion_imag
_atom_type_scat_source
C C 0.0033 0.0016 'International Tables Vol C Tables 4.2.6.8 and 6.1.1.4'
H H 0.0000 0.0000 'International Tables Vol C Tables 4.2.6.8 and 6.1.1.4'
N N 0.0061 0.0033 'International Tables Vol C Tables 4.2.6.8 and 6.1.1.4'
O O 0.0106 0.0060 'International Tables Vol C Tables 4.2.6.8 and 6.1.1.4'
S S 0.1246 0.1234 'International Tables Vol C Tables 4.2.6.8 and 6.1.1.4'

loop_
_geom_angle_atom_site_label_1
_geom_angle_atom_site_label_2
_geom_angle_atom_site_label_3
_geom_angle
_geom_angle_site_symmetry_1
_geom_angle_site_symmetry_3
_geom_angle_publ_flag
O2 S1 O1 121.1(4) . . ?
O2 S1 N3 107.7(4) . . ?
O1 S1 N3 105.8(4) . . ?
O2 S1 C14 106.0(4) . . ?
O1 S1 C14 109.2(4) . . ?
N3 S1 C14 106.2(3) . . ?
O4 S2 O3 120.9(4) . . ?
O4 S2 N5 106.5(3) . . ?
O3 S2 N5 107.3(3) . . ?
O4 S2 C27 107.7(3) . . ?
O3 S2 C27 107.7(3) . . ?
N5 S2 C27 105.9(3) . . ?
C1 N1 C4 110.4(5) . . ?
C1 N1 H1N 124.8 . . ?
C4 N1 H1N 124.8 . . ?
C9 N2 C6 105.2(5) . . ?
C18 N3 C17 114.4(7) . . ?
C18 N3 S1 115.3(6) . . ?
C17 N3 S1 117.5(5) . . ?
C22 N4 C21 118.2(8) . . ?
C30 N5 C31 113.2(6) . . ?
C30 N5 S2 115.0(5) . . ?
C31 N5 S2 116.5(5) . . ?
C34 N6 C35 116.2(7) . . ?
N1 C1 C10 126.7(5) . 3_576 ?
N1 C1 C2 106.6(5) . . ?
C10 C1 C2 126.7(6) 3_576 . ?
C3 C2 C1 108.2(5) . . ?
C3 C2 H2 125.9 . . ?
C1 C2 H2 125.9 . . ?
C2 C3 C4 108.4(5) . . ?
C2 C3 H3 125.8 . . ?
C4 C3 H3 125.8 . . ?
N1 C4 C5 126.7(5) . . ?
N1 C4 C3 106.4(5) . . ?
C5 C4 C3 126.9(5) . . ?
C4 C5 C6 125.5(5) . . ?
C4 C5 C11 116.1(5) . . ?
C6 C5 C11 118.3(5) . . ?
N2 C6 C5 125.0(5) . . ?
N2 C6 C7 110.7(5) . . ?
C5 C6 C7 124.3(5) . . ?
C8 C7 C6 106.8(6) . . ?
C8 C7 H7 126.6 . . ?
C6 C7 H7 126.6 . . ?
C7 C8 C9 106.9(5) . . ?
C7 C8 H8 126.5 . . ?
C9 C8 H8 126.5 . . ?
N2 C9 C10 125.7(5) . . ?
N2 C9 C8 110.4(5) . . ?
C10 C9 C8 124.0(5) . . ?
C1 C10 C9 125.9(5) 3_576 . ?
C1 C10 C24 116.8(5) 3_576 . ?
C9 C10 C24 117.2(5) . . ?
C12 C11 C16 118.5(6) . . ?
C12 C11 C5 120.1(6) . . ?
C16 C11 C5 121.4(6) . . ?
C11 C12 C13 122.0(7) . . ?
C11 C12 H12 119.0 . . ?
C13 C12 H12 119.0 . . ?
C14 C13 C12 118.2(7) . . ?
C14 C13 H13 120.9 . . ?
C12 C13 H13 120.9 . . ?
C13 C14 C15 121.6(6) . . ?
C13 C14 S1 118.5(6) . . ?
C15 C14 S1 119.7(6) . . ?
C14 C15 C16 118.4(7) . . ?
C14 C15 H15 120.8 . . ?
C16 C15 H15 120.8 . . ?
C11 C16 C15 121.2(7) . . ?
C11 C16 H16 119.4 . . ?
C15 C16 H16 119.4 . . ?
N3 C17 H17A 109.5 . . ?
N3 C17 H17B 109.5 . . ?
H17A C17 H17B 109.5 . . ?
N3 C17 H17C 109.5 . . ?
H17A C17 H17C 109.5 . . ?
H17B C17 H17C 109.5 . . ?
N3 C18 C19 113.2(7) . . ?
N3 C18 H18A 108.9 . . ?
C19 C18 H18A 108.9 . . ?
N3 C18 H18B 108.9 . . ?
C19 C18 H18B 108.9 . . ?
H18A C18 H18B 107.8 . . ?
C23 C19 C20 117.3(8) . . ?
C23 C19 C18 122.5(8) . . ?
C20 C19 C18 120.1(8) . . ?
C19 C20 C21 120.4(9) . . ?
C19 C20 H20 119.8 . . ?
C21 C20 H20 119.8 . . ?
N4 C21 C20 120.7(9) . . ?
N4 C21 H21 119.7 . . ?
C20 C21 H21 119.7 . . ?
N4 C22 C23 121.9(10) . . ?
N4 C22 H22 119.0 . . ?
C23 C22 H22 119.0 . . ?
C22 C23 C19 121.5(9) . . ?
C22 C23 H23 119.3 . . ?
C19 C23 H23 119.3 . . ?
C29 C24 C25 119.2(6) . . ?
C29 C24 C10 119.1(6) . . ?
C25 C24 C10 121.7(6) . . ?
C24 C25 C26 121.0(7) . . ?
C24 C25 H25 119.5 . . ?
C26 C25 H25 119.5 . . ?
C27 C26 C25 119.6(7) . . ?
C27 C26 H26 120.2 . . ?
C25 C26 H26 120.2 . . ?
C26 C27 C28 119.6(6) . . ?
C26 C27 S2 120.4(5) . . ?
C28 C27 S2 119.9(5) . . ?
C27 C28 C29 119.9(7) . . ?
C27 C28 H28 120.0 . . ?
C29 C28 H28 120.0 . . ?
C24 C29 C28 120.6(7) . . ?
C24 C29 H29 119.7 . . ?
C28 C29 H29 119.7 . . ?
N5 C30 H30A 109.5 . . ?
N5 C30 H30B 109.5 . . ?
H30A C30 H30B 109.5 . . ?
N5 C30 H30C 109.5 . . ?
H30A C30 H30C 109.5 . . ?
H30B C30 H30C 109.5 . . ?
N5 C31 C32 111.5(6) . . ?
N5 C31 H31A 109.3 . . ?
C32 C31 H31A 109.3 . . ?
N5 C31 H31B 109.3 . . ?
C32 C31 H31B 109.3 . . ?
H31A C31 H31B 108.0 . . ?
C36 C32 C33 117.2(7) . . ?
C36 C32 C31 121.1(7) . . ?
C33 C32 C31 121.7(7) . . ?
C32 C33 C34 118.5(8) . . ?
C32 C33 H33 120.7 . . ?
C34 C33 H33 120.7 . . ?
N6 C34 C33 124.5(8) . . ?
N6 C34 H34 117.8 . . ?
C33 C34 H34 117.8 . . ?
N6 C35 C36 123.6(8) . . ?
N6 C35 H35 118.2 . . ?
C36 C35 H35 118.2 . . ?
C35 C36 C32 120.0(8) . . ?
C35 C36 H36 120.0 . . ?
C32 C36 H36 120.0 . . ?

loop_
_geom_bond_atom_site_label_1
_geom_bond_atom_site_label_2
_geom_bond_distance
_geom_bond_site_symmetry_2
_geom_bond_publ_flag
S1 O2 1.408(6) . ?
S1 O1 1.423(6) . ?
S1 N3 1.642(7) . ?
S1 C14 1.772(7) . ?
S2 O4 1.422(6) . ?
S2 O3 1.422(6) . ?
S2 N5 1.645(6) . ?
S2 C27 1.756(6) . ?
N1 C1 1.360(7) . ?
N1 C4 1.372(7) . ?
N1 H1N 0.8800 . ?
N2 C9 1.364(7) . ?
N2 C6 1.383(7) . ?
N3 C18 1.464(10) . ?
N3 C17 1.468(10) . ?
N4 C22 1.349(11) . ?
N4 C21 1.376(12) . ?
N5 C30 1.457(9) . ?
N5 C31 1.469(9) . ?
N6 C34 1.330(10) . ?
N6 C35 1.343(10) . ?
C1 C10 1.383(8) 3_576 ?
C1 C2 1.428(8) . ?
C2 C3 1.347(8) . ?
C2 H2 0.9500 . ?
C3 C4 1.424(8) . ?
C3 H3 0.9500 . ?
C4 C5 1.389(8) . ?
C5 C6 1.402(8) . ?
C5 C11 1.494(8) . ?
C6 C7 1.444(9) . ?
C7 C8 1.339(8) . ?
C7 H7 0.9500 . ?
C8 C9 1.461(8) . ?
C8 H8 0.9500 . ?
C9 C10 1.404(8) . ?
C10 C1 1.383(8) 3_576 ?
C10 C24 1.513(8) . ?
C11 C12 1.351(9) . ?
C11 C16 1.372(10) . ?
C12 C13 1.403(10) . ?
C12 H12 0.9500 . ?
C13 C14 1.354(10) . ?
C13 H13 0.9500 . ?
C14 C15 1.374(10) . ?
C15 C16 1.394(9) . ?
C15 H15 0.9500 . ?
C16 H16 0.9500 . ?
C17 H17A 0.9800 . ?
C17 H17B 0.9800 . ?
C17 H17C 0.9800 . ?
C18 C19 1.490(11) . ?
C18 H18A 0.9900 . ?
C18 H18B 0.9900 . ?
C19 C23 1.371(11) . ?
C19 C20 1.389(11) . ?
C20 C21 1.394(12) . ?
C20 H20 0.9500 . ?
C21 H21 0.9500 . ?
C22 C23 1.370(11) . ?
C22 H22 0.9500 . ?
C23 H23 0.9500 . ?
C24 C29 1.355(9) . ?
C24 C25 1.367(9) . ?
C25 C26 1.383(9) . ?
C25 H25 0.9500 . ?
C26 C27 1.369(9) . ?
C26 H26 0.9500 . ?
C27 C28 1.372(9) . ?
C28 C29 1.390(9) . ?
C28 H28 0.9500 . ?
C29 H29 0.9500 . ?
C30 H30A 0.9800 . ?
C30 H30B 0.9800 . ?
C30 H30C 0.9800 . ?
C31 C32 1.502(10) . ?
C31 H31A 0.9900 . ?
C31 H31B 0.9900 . ?
C32 C36 1.389(11) . ?
C32 C33 1.392(10) . ?
C33 C34 1.399(11) . ?
C33 H33 0.9500 . ?
C34 H34 0.9500 . ?
C35 C36 1.382(11) . ?
C35 H35 0.9500 . ?
C36 H36 0.9500 . ?
O1S C1S 1.389(13) . ?
O2S C2S 1.386(14) . ?

loop_
_geom_torsion_atom_site_label_1
_geom_torsion_atom_site_label_2
_geom_torsion_atom_site_label_3
_geom_torsion_atom_site_label_4
_geom_torsion
_geom_torsion_site_symmetry_1
_geom_torsion_site_symmetry_2
_geom_torsion_site_symmetry_3
_geom_torsion_site_symmetry_4
_geom_torsion_publ_flag
O2 S1 N3 C18 -58.5(6) . . . . ?
O1 S1 N3 C18 170.7(6) . . . . ?
C14 S1 N3 C18 54.7(7) . . . . ?
O2 S1 N3 C17 161.9(6) . . . . ?
O1 S1 N3 C17 31.1(6) . . . . ?
C14 S1 N3 C17 -84.9(6) . . . . ?
O4 S2 N5 C30 178.7(5) . . . . ?
O3 S2 N5 C30 48.0(6) . . . . ?
C27 S2 N5 C30 -66.9(6) . . . . ?
O4 S2 N5 C31 -45.4(6) . . . . ?
O3 S2 N5 C31 -176.1(5) . . . . ?
C27 S2 N5 C31 69.0(6) . . . . ?
C4 N1 C1 C10 -178.5(6) . . . 3_576 ?
C4 N1 C1 C2 0.1(7) . . . . ?
N1 C1 C2 C3 -0.3(7) . . . . ?
C10 C1 C2 C3 178.3(6) 3_576 . . . ?
C1 C2 C3 C4 0.4(8) . . . . ?
C1 N1 C4 C5 179.5(6) . . . . ?
C1 N1 C4 C3 0.1(7) . . . . ?
C2 C3 C4 N1 -0.3(8) . . . . ?
C2 C3 C4 C5 -179.7(7) . . . . ?
N1 C4 C5 C6 0.4(11) . . . . ?
C3 C4 C5 C6 179.7(7) . . . . ?
N1 C4 C5 C11 -178.0(6) . . . . ?
C3 C4 C5 C11 1.3(10) . . . . ?
C9 N2 C6 C5 179.0(6) . . . . ?
C9 N2 C6 C7 -0.3(7) . . . . ?
C4 C5 C6 N2 -4.1(11) . . . . ?
C11 C5 C6 N2 174.3(6) . . . . ?
C4 C5 C6 C7 175.1(7) . . . . ?
C11 C5 C6 C7 -6.5(10) . . . . ?
N2 C6 C7 C8 0.8(8) . . . . ?
C5 C6 C7 C8 -178.5(6) . . . . ?
C6 C7 C8 C9 -0.9(7) . . . . ?
C6 N2 C9 C10 -179.8(6) . . . . ?
C6 N2 C9 C8 -0.3(7) . . . . ?
C7 C8 C9 N2 0.8(8) . . . . ?
C7 C8 C9 C10 -179.6(6) . . . . ?
N2 C9 C10 C1 3.5(10) . . . 3_576 ?
C8 C9 C10 C1 -176.0(6) . . . 3_576 ?
N2 C9 C10 C24 -179.3(6) . . . . ?
C8 C9 C10 C24 1.2(9) . . . . ?
C4 C5 C11 C12 103.6(8) . . . . ?
C6 C5 C11 C12 -74.9(9) . . . . ?
C4 C5 C11 C16 -73.4(9) . . . . ?
C6 C5 C11 C16 108.0(8) . . . . ?
C16 C11 C12 C13 2.5(11) . . . . ?
C5 C11 C12 C13 -174.6(7) . . . . ?
C11 C12 C13 C14 -0.9(12) . . . . ?
C12 C13 C14 C15 -1.2(11) . . . . ?
C12 C13 C14 S1 173.8(6) . . . . ?
O2 S1 C14 C13 18.5(7) . . . . ?
O1 S1 C14 C13 150.4(6) . . . . ?
N3 S1 C14 C13 -96.0(7) . . . . ?
O2 S1 C14 C15 -166.4(6) . . . . ?
O1 S1 C14 C15 -34.5(7) . . . . ?
N3 S1 C14 C15 79.1(7) . . . . ?
C13 C14 C15 C16 1.7(11) . . . . ?
S1 C14 C15 C16 -173.3(6) . . . . ?
C12 C11 C16 C15 -1.9(11) . . . . ?
C5 C11 C16 C15 175.1(7) . . . . ?
C14 C15 C16 C11 -0.1(12) . . . . ?
C17 N3 C18 C19 -77.7(9) . . . . ?
S1 N3 C18 C19 141.5(7) . . . . ?
N3 C18 C19 C23 138.9(9) . . . . ?
N3 C18 C19 C20 -45.8(12) . . . . ?
C23 C19 C20 C21 -0.1(13) . . . . ?
C18 C19 C20 C21 -175.6(8) . . . . ?
C22 N4 C21 C20 -2.8(12) . . . . ?
C19 C20 C21 N4 1.6(13) . . . . ?
C21 N4 C22 C23 2.8(13) . . . . ?
N4 C22 C23 C19 -1.4(14) . . . . ?
C20 C19 C23 C22 0.0(13) . . . . ?
C18 C19 C23 C22 175.4(9) . . . . ?
C1 C10 C24 C29 84.4(8) 3_576 . . . ?
C9 C10 C24 C29 -93.0(7) . . . . ?
C1 C10 C24 C25 -94.7(7) 3_576 . . . ?
C9 C10 C24 C25 87.9(8) . . . . ?
C29 C24 C25 C26 0.2(10) . . . . ?
C10 C24 C25 C26 179.3(6) . . . . ?
C24 C25 C26 C27 0.7(11) . . . . ?
C25 C26 C27 C28 -1.3(10) . . . . ?
C25 C26 C27 S2 176.1(5) . . . . ?
O4 S2 C27 C26 27.5(7) . . . . ?
O3 S2 C27 C26 159.3(6) . . . . ?
N5 S2 C27 C26 -86.1(6) . . . . ?
O4 S2 C27 C28 -155.1(6) . . . . ?
O3 S2 C27 C28 -23.3(7) . . . . ?
N5 S2 C27 C28 91.3(6) . . . . ?
C26 C27 C28 C29 1.0(11) . . . . ?
S2 C27 C28 C29 -176.4(6) . . . . ?
C25 C24 C29 C28 -0.5(10) . . . . ?
C10 C24 C29 C28 -179.6(6) . . . . ?
C27 C28 C29 C24 -0.1(11) . . . . ?
C30 N5 C31 C32 -67.3(8) . . . . ?
S2 N5 C31 C32 156.0(5) . . . . ?
N5 C31 C32 C36 112.5(8) . . . . ?
N5 C31 C32 C33 -67.7(9) . . . . ?
C36 C32 C33 C34 -0.5(11) . . . . ?
C31 C32 C33 C34 179.7(7) . . . . ?
C35 N6 C34 C33 1.4(12) . . . . ?
C32 C33 C34 N6 -0.6(12) . . . . ?
C34 N6 C35 C36 -1.0(12) . . . . ?
N6 C35 C36 C32 -0.1(13) . . . . ?
C33 C32 C36 C35 0.8(11) . . . . ?
C31 C32 C36 C35 -179.4(7) . . . . ?
